data_1550374
loop_
_publ_author_name
'Sperlich, Eric'
'K\"ockerling, Martin'

_publ_section_title
;
 (C~7~H~6~NS)~2~[Nb~6~Cl~18~]&#x00B7;2C~4~H~8~O: first niobium cluster
 with an <i>N</i>,<i>S</i>-heterocyclic cation
;
_journal_coeditor_code ZQ4033
_journal_issue 12
_journal_name_full IUCrData
_journal_page_first x181760
_journal_paper_doi 10.1107/S2414314618017601
_journal_volume 3
_journal_year 2018
_chemical_formula_iupac '(C7 H6 N1 S1)2 [Nb6 Cl18], 2C4 H8 O1'
_chemical_formula_moiety '2(C7 H6 N1 S1 +), Cl18 Nb6 2-, 2(C4 H8 O1)'
_chemical_formula_sum 'C22 H28 Cl18 N2 Nb6 O2 S2'
_chemical_formula_weight 1612.14
_chemical_name_systematic
;
Bis(benzothiazolium)
dodeca-\m-chlorido-hexachlorido-<i>octahedro</i>-hexaniobium(12 <i>Nb---Nb</i>)
tetrahydrofuran disolvate
;
_space_group_crystal_system monoclinic
_space_group_IT_number 14
_space_group_name_Hall '-P 2ybc'
_space_group_name_H-M_alt 'P 1 21/c 1'
_symmetry_space_group_name_Hall '-P 2ybc'
_symmetry_space_group_name_H-M 'P 1 21/c 1'
_atom_sites_solution_hydrogens mixed
_atom_sites_solution_primary direct
_atom_sites_solution_secondary difmap
_audit_creation_method 'ciftab-2016(M. K\"ockerling, 2016)'
_cell_angle_alpha 90
_cell_angle_beta 102.5980(10)
_cell_angle_gamma 90
_cell_formula_units_Z 2
_cell_length_a 8.7110(3)
_cell_length_b 24.1710(10)
_cell_length_c 11.0653(4)
_cell_measurement_reflns_used 9607
_cell_measurement_temperature 123(2)
_cell_measurement_theta_max 27.875
_cell_measurement_theta_min 2.3955
_cell_volume 2273.75(15)
_computing_cell_refinement
;
SAINT (Bruker, 2017)
;
_computing_data_collection
;
APEX3 (Bruker, 2017)
;
_computing_data_reduction
;
SAINT (Bruker, 2017)
;
_computing_molecular_graphics
;
SHELXTL (Sheldrick, 2008),
<i>DIAMOND</i> (Brandenburg & Putz, 2014)
;
_computing_publication_material
;
SHELXTL (Sheldrick, 2008)
;
_computing_structure_refinement
;
SHELXL2014 (Sheldrick, 2015b)
;
_computing_structure_solution
;
SHELXT2014 (Sheldrick, 2015a)
;
_diffrn_ambient_temperature 123(2)
_diffrn_measured_fraction_theta_full 1.000
_diffrn_measured_fraction_theta_max 0.999
_diffrn_measurement_device_type 'Bruker APEXII CCD'
_diffrn_measurement_method '\f and \w scans'
_diffrn_radiation_source 'microfocus sealed tube'
_diffrn_radiation_type MoK\a
_diffrn_radiation_wavelength 0.71073
_diffrn_reflns_av_R_equivalents 0.0448
_diffrn_reflns_av_unetI/netI 0.0149
_diffrn_reflns_limit_h_max 11
_diffrn_reflns_limit_h_min -11
_diffrn_reflns_limit_k_max 31
_diffrn_reflns_limit_k_min -31
_diffrn_reflns_limit_l_max 14
_diffrn_reflns_limit_l_min -14
_diffrn_reflns_number 102833
_diffrn_reflns_theta_full 25.000
_diffrn_reflns_theta_max 27.933
_diffrn_reflns_theta_min 2.396
_exptl_absorpt_coefficient_mu 2.607
_exptl_absorpt_correction_type multi-scan
_exptl_absorpt_process_details
;
(SADABS; Bruker, 2017)
;
_exptl_crystal_colour brown
_exptl_crystal_density_diffrn 2.355
_exptl_crystal_density_method none
_exptl_crystal_description block
_exptl_crystal_F_000 1548
_exptl_crystal_size_max 0.200
_exptl_crystal_size_mid 0.150
_exptl_crystal_size_min 0.150
_refine_diff_density_max 1.250
_refine_diff_density_min -0.997
_refine_ls_extinction_coef 0.00216(7)
_refine_ls_extinction_expression Fc^*^=kFc[1+0.001xFc^2^\l^3^/sin(2\q)]^-1/4^
_refine_ls_extinction_method
;
SHELXL2014 (Sheldrick, 2015b)
;
_refine_ls_goodness_of_fit_ref 1.048
_refine_ls_hydrogen_treatment mixed
_refine_ls_matrix_type full
_refine_ls_number_parameters 286
_refine_ls_number_reflns 5454
_refine_ls_number_restraints 86
_refine_ls_restrained_S_all 1.070
_refine_ls_R_factor_all 0.0288
_refine_ls_R_factor_gt 0.0230
_refine_ls_shift/su_max 0.003
_refine_ls_shift/su_mean 0.000
_refine_ls_structure_factor_coef Fsqd
_refine_ls_weighting_details 'w=1/[\s^2^(Fo^2^)+(0.0133P)^2^+5.1918P] where P=(Fo^2^+2Fc^2^)/3'
_refine_ls_weighting_scheme calc
_refine_ls_wR_factor_gt 0.0453
_refine_ls_wR_factor_ref 0.0472
_reflns_number_gt 4867
_reflns_number_total 5454
_reflns_threshold_expression 'I > 2\s(I)'
_cod_data_source_file zq4033sup1.cif
_cod_data_source_block I
_cod_original_cell_volume 2273.8(2)
_cod_database_code 1550374
_shelx_space_group_comment
;
The symmetry employed for this shelxl refinement is uniquely defined
by the following loop  which should always be used as a source of
symmetry information in preference to the above space-group names.
They are only intended as comments.
;
_shelx_estimated_absorpt_t_min 0.624
_shelx_estimated_absorpt_t_max 0.696

loop_
_space_group_symop_operation_xyz
'x, y, z'
'-x, y+1/2, -z+1/2'
'-x, -y, -z'
'x, -y-1/2, z-1/2'

loop_
_atom_site_type_symbol
_atom_site_label
_atom_site_fract_x
_atom_site_fract_y
_atom_site_fract_z
_atom_site_U_iso_or_equiv
_atom_site_adp_type
_atom_site_calc_flag
_atom_site_occupancy
_atom_site_disorder_assembly
_atom_site_disorder_group
Nb Nb1 0.16489(2) 0.43379(2) 0.54806(2) 0.01537(6) Uani d 1 . .
Nb Nb2 -0.17270(2) 0.44311(2) 0.40346(2) 0.01362(6) Uani d 1 . .
Nb Nb3 0.08185(2) 0.51378(2) 0.33389(2) 0.01343(6) Uani d 1 . .
Cl Cl1 -0.00984(7) 0.36126(3) 0.44714(6) 0.02300(10) Uani d 1 . .
Cl Cl2 0.27598(7) 0.44047(3) 0.36589(6) 0.02290(10) Uani d 1 . .
Cl Cl3 0.35309(8) 0.35643(3) 0.60609(8) 0.0366(2) Uani d 1 . .
Cl Cl4 0.09382(7) 0.40977(3) 0.74224(6) 0.02230(10) Uani d 1 . .
Cl Cl5 -0.10366(8) 0.45219(3) 0.20332(5) 0.0257(2) Uani d 1 . .
Cl Cl6 -0.38072(7) 0.51032(3) 0.34026(6) 0.02350(10) Uani d 1 . .
Cl Cl7 -0.36886(8) 0.37615(3) 0.29128(6) 0.0278(2) Uani d 1 . .
Cl Cl8 0.17478(8) 0.53147(3) 0.13888(6) 0.0303(2) Uani d 1 . .
Cl Cl9 0.28546(6) 0.57995(2) 0.42073(5) 0.01570(10) Uani d 1 . .
S S1 0.49790(10) 0.43271(4) -0.04878(8) 0.0383(2) Uani d 1 . .
N N1 0.3389(3) 0.36680(10) 0.0501(2) 0.0333(6) Uani d 1 . .
H H1A 0.273(5) 0.356(2) 0.089(4) 0.050(10) Uiso d 1 . .
C C1 0.3572(4) 0.41930(10) 0.0308(3) 0.0310(7) Uani d 1 . .
H H1B 0.2971 0.4474 0.0589 0.037 Uiso calc 1 . .
C C2 0.5361(4) 0.3627(2) -0.0584(3) 0.0369(8) Uani d 1 . .
C C3 0.6409(5) 0.3356(2) -0.1173(3) 0.0500(10) Uani d 1 . .
H H3 0.7055 0.3557 -0.1609 0.060 Uiso calc 1 . .
C C4 0.6474(5) 0.2793(2) -0.1103(4) 0.0590(10) Uani d 1 . .
H H4 0.7164 0.2600 -0.1512 0.071 Uiso calc 1 . .
C C5 0.5551(6) 0.2490(2) -0.0442(4) 0.0630(10) Uani d 1 . .
H H5 0.5659 0.2099 -0.0384 0.076 Uiso calc 1 . .
C C6 0.4500(5) 0.2751(2) 0.0121(4) 0.0570(10) Uani d 1 . .
H H6 0.3864 0.2547 0.0559 0.068 Uiso calc 1 . .
C C7 0.4395(4) 0.33240(10) 0.0030(3) 0.0378(8) Uani d 1 . .
O O1A 0.1371(5) 0.3338(2) 0.1885(4) 0.0340(10) Uani d 0.560(9) A 1
C C8A -0.0116(7) 0.3094(2) 0.1260(5) 0.0380(10) Uani d 0.560(9) A 1
H H8A -0.0305 0.3156 0.0355 0.046 Uiso calc 0.560(9) A 1
H H8B -0.0999 0.3256 0.1572 0.046 Uiso calc 0.560(9) A 1
C C9A 0.0044(6) 0.2488(2) 0.1553(5) 0.0400(10) Uani d 0.560(9) A 1
H H9A -0.0972 0.2332 0.1654 0.048 Uiso calc 0.560(9) A 1
H H9B 0.0393 0.2284 0.0885 0.048 Uiso calc 0.560(9) A 1
C C10A 0.1238(7) 0.2450(2) 0.2726(6) 0.0380(10) Uani d 0.560(9) A 1
H H10A 0.1850 0.2103 0.2756 0.046 Uiso calc 0.560(9) A 1
H H10B 0.0732 0.2458 0.3445 0.046 Uiso calc 0.560(9) A 1
C C11A 0.2283(6) 0.2943(2) 0.2740(5) 0.0340(10) Uani d 0.560(9) A 1
H H11A 0.2578 0.3103 0.3583 0.041 Uiso calc 0.560(9) A 1
H H11B 0.3254 0.2839 0.2469 0.041 Uiso calc 0.560(9) A 1
O O1B 0.1404(9) 0.3237(3) 0.1642(7) 0.062(2) Uani d 0.440(9) A 2
C C8B -0.0152(9) 0.3084(3) 0.0947(7) 0.063(2) Uani d 0.440(9) A 2
H H8C -0.0089 0.2916 0.0142 0.076 Uiso calc 0.440(9) A 2
H H8D -0.0848 0.3412 0.0790 0.076 Uiso calc 0.440(9) A 2
C C9B -0.0757(8) 0.2673(3) 0.1745(7) 0.063(2) Uani d 0.440(9) A 2
H H9C -0.1426 0.2858 0.2241 0.075 Uiso calc 0.440(9) A 2
H H9D -0.1384 0.2382 0.1231 0.075 Uiso calc 0.440(9) A 2
C C10B 0.0660(10) 0.2432(3) 0.2560(8) 0.062(2) Uani d 0.440(9) A 2
H H10C 0.0982 0.2091 0.2188 0.075 Uiso calc 0.440(9) A 2
H H10D 0.0444 0.2340 0.3380 0.075 Uiso calc 0.440(9) A 2
C C11B 0.1908(8) 0.2866(4) 0.2683(8) 0.061(2) Uani d 0.440(9) A 2
H H11C 0.2014 0.3067 0.3476 0.073 Uiso calc 0.440(9) A 2
H H11D 0.2934 0.2696 0.2656 0.073 Uiso calc 0.440(9) A 2

loop_
_atom_site_aniso_label
_atom_site_aniso_U_11
_atom_site_aniso_U_22
_atom_site_aniso_U_33
_atom_site_aniso_U_12
_atom_site_aniso_U_13
_atom_site_aniso_U_23
Nb1 0.00850(10) 0.01810(10) 0.02070(10) 0.00211(8) 0.00572(8) 0.00766(8)
Nb2 0.01030(10) 0.02020(10) 0.01090(10) -0.00342(8) 0.00341(7) 0.00206(8)
Nb3 0.01050(10) 0.02030(10) 0.01060(10) -0.00263(8) 0.00461(7) 0.00265(8)
Cl1 0.0214(3) 0.0175(3) 0.0344(3) -0.0016(2) 0.0154(3) -0.0019(2)
Cl2 0.0189(3) 0.0219(3) 0.0337(3) 0.0011(2) 0.0184(3) 0.0020(3)
Cl3 0.0192(3) 0.0299(4) 0.0647(5) 0.0131(3) 0.0181(3) 0.0254(4)
Cl4 0.0140(3) 0.0303(3) 0.0215(3) -0.0005(2) 0.0017(2) 0.0159(3)
Cl5 0.0271(3) 0.0392(4) 0.0125(3) -0.0172(3) 0.0082(2) -0.0039(3)
Cl6 0.0082(3) 0.0335(4) 0.0265(3) -0.0021(2) -0.0013(2) 0.0150(3)
Cl7 0.0272(3) 0.0379(4) 0.0182(3) -0.0185(3) 0.0051(2) -0.0044(3)
Cl8 0.0316(4) 0.0476(4) 0.0158(3) -0.0161(3) 0.0139(3) -0.0001(3)
Cl9 0.0112(2) 0.0224(3) 0.0147(3) -0.0039(2) 0.0053(2) 0.0028(2)
S1 0.0379(4) 0.0470(5) 0.0320(4) -0.0094(4) 0.0118(3) 0.0157(4)
N1 0.043(2) 0.042(2) 0.0180(10) -0.0260(10) 0.0130(10) -0.0100(10)
C1 0.032(2) 0.042(2) 0.0170(10) -0.0140(10) 0.0030(10) 0.0010(10)
C2 0.047(2) 0.046(2) 0.0200(10) -0.019(2) 0.0130(10) -0.0020(10)
C3 0.060(2) 0.063(3) 0.034(2) -0.020(2) 0.029(2) -0.003(2)
C4 0.076(3) 0.063(3) 0.049(2) -0.022(2) 0.038(2) -0.025(2)
C5 0.098(3) 0.042(2) 0.064(3) -0.034(2) 0.051(3) -0.032(2)
C6 0.089(3) 0.041(2) 0.055(2) -0.040(2) 0.047(2) -0.031(2)
C7 0.054(2) 0.042(2) 0.0220(10) -0.028(2) 0.0190(10) -0.0170(10)
O1A 0.035(2) 0.030(2) 0.043(2) -0.0100(10) 0.0200(10) -0.0070(10)
C8A 0.038(2) 0.033(2) 0.047(2) -0.0110(10) 0.0160(10) -0.0070(10)
C9A 0.040(2) 0.033(2) 0.049(2) -0.0100(10) 0.0150(10) -0.0080(10)
C10A 0.038(2) 0.032(2) 0.048(2) -0.0100(10) 0.0170(10) -0.0070(10)
C11A 0.034(2) 0.030(2) 0.044(2) -0.0100(10) 0.0210(10) -0.0060(10)
O1B 0.067(3) 0.055(3) 0.078(4) -0.021(2) 0.050(3) -0.002(2)
C8B 0.068(3) 0.056(3) 0.080(4) -0.022(2) 0.049(3) -0.003(2)
C9B 0.068(3) 0.055(3) 0.080(4) -0.022(2) 0.049(3) -0.004(2)
C10B 0.068(3) 0.054(3) 0.079(4) -0.021(2) 0.050(3) -0.003(2)
C11B 0.067(3) 0.054(3) 0.078(4) -0.021(2) 0.051(3) -0.002(2)

loop_
_atom_type_symbol
_atom_type_description
_atom_type_scat_dispersion_real
_atom_type_scat_dispersion_imag
_atom_type_scat_source
C C 0.0034 0.0017 'International Tables Vol C Tables 4.2.6.8 and 6.1.1.4'
H H 0.0000 0.0000 'International Tables Vol C Tables 4.2.6.8 and 6.1.1.4'
N N 0.0066 0.0034 'International Tables Vol C Tables 4.2.6.8 and 6.1.1.4'
O O 0.0114 0.0062 'International Tables Vol C Tables 4.2.6.8 and 6.1.1.4'
S S 0.1265 0.1256 'International Tables Vol C Tables 4.2.6.8 and 6.1.1.4'
Cl Cl 0.1507 0.1611 'International Tables Vol C Tables 4.2.6.8 and 6.1.1.4'
Nb Nb -2.0614 0.6336 'International Tables Vol C Tables 4.2.6.8 and 6.1.1.4'

loop_
_geom_angle_atom_site_label_1
_geom_angle_atom_site_label_2
_geom_angle_atom_site_label_3
_geom_angle_site_symmetry_1
_geom_angle_site_symmetry_3
_geom_angle
Cl6 Nb1 Cl2 3_566 . 88.91(2)
Cl6 Nb1 Cl1 3_566 . 167.35(2)
Cl2 Nb1 Cl1 . . 89.40(2)
Cl6 Nb1 Cl4 3_566 . 90.07(2)
Cl2 Nb1 Cl4 . . 167.17(2)
Cl1 Nb1 Cl4 . . 88.80(2)
Cl6 Nb1 Cl3 3_566 . 83.84(3)
Cl2 Nb1 Cl3 . . 84.50(2)
Cl1 Nb1 Cl3 . . 83.52(3)
Cl4 Nb1 Cl3 . . 82.67(2)
Cl6 Nb1 Nb2 3_566 3_566 51.37(2)
Cl2 Nb1 Nb2 . 3_566 94.84(2)
Cl1 Nb1 Nb2 . 3_566 141.28(2)
Cl4 Nb1 Nb2 . 3_566 94.50(2)
Cl3 Nb1 Nb2 . 3_566 135.18(2)
Cl6 Nb1 Nb3 3_566 . 94.00(2)
Cl2 Nb1 Nb3 . . 51.38(2)
Cl1 Nb1 Nb3 . . 94.73(2)
Cl4 Nb1 Nb3 . . 141.44(2)
Cl3 Nb1 Nb3 . . 135.89(2)
Nb2 Nb1 Nb3 3_566 . 60.092(8)
Cl6 Nb1 Nb3 3_566 3_566 95.25(2)
Cl2 Nb1 Nb3 . 3_566 141.35(2)
Cl1 Nb1 Nb3 . 3_566 93.89(2)
Cl4 Nb1 Nb3 . 3_566 51.47(2)
Cl3 Nb1 Nb3 . 3_566 134.14(2)
Nb2 Nb1 Nb3 3_566 3_566 60.105(7)
Nb3 Nb1 Nb3 . 3_566 89.974(8)
Cl6 Nb1 Nb2 3_566 . 141.48(2)
Cl2 Nb1 Nb2 . . 94.21(2)
Cl1 Nb1 Nb2 . . 51.16(2)
Cl4 Nb1 Nb2 . . 94.55(2)
Cl3 Nb1 Nb2 . . 134.68(2)
Nb2 Nb1 Nb2 3_566 . 90.127(8)
Nb3 Nb1 Nb2 . . 60.015(7)
Nb3 Nb1 Nb2 3_566 . 59.906(7)
Cl6 Nb2 Cl1 . . 167.24(2)
Cl6 Nb2 Cl9 . 3_566 88.70(2)
Cl1 Nb2 Cl9 . 3_566 88.53(2)
Cl6 Nb2 Cl5 . . 89.69(2)
Cl1 Nb2 Cl5 . . 90.29(2)
Cl9 Nb2 Cl5 3_566 . 167.33(2)
Cl6 Nb2 Cl7 . . 84.42(3)
Cl1 Nb2 Cl7 . . 82.90(3)
Cl9 Nb2 Cl7 3_566 . 84.05(2)
Cl5 Nb2 Cl7 . . 83.29(2)
Cl6 Nb2 Nb1 . 3_566 51.45(2)
Cl1 Nb2 Nb1 . 3_566 141.24(2)
Cl9 Nb2 Nb1 3_566 3_566 94.66(2)
Cl5 Nb2 Nb1 . 3_566 94.15(2)
Cl7 Nb2 Nb1 . 3_566 135.86(2)
Cl6 Nb2 Nb3 . 3_566 93.95(2)
Cl1 Nb2 Nb3 . 3_566 94.05(2)
Cl9 Nb2 Nb3 3_566 3_566 51.40(2)
Cl5 Nb2 Nb3 . 3_566 141.26(2)
Cl7 Nb2 Nb3 . 3_566 135.44(2)
Nb1 Nb2 Nb3 3_566 3_566 59.955(7)
Cl6 Nb2 Nb3 . . 95.25(2)
Cl1 Nb2 Nb3 . . 94.71(2)
Cl9 Nb2 Nb3 3_566 . 141.25(2)
Cl5 Nb2 Nb3 . . 51.42(2)
Cl7 Nb2 Nb3 . . 134.70(2)
Nb1 Nb2 Nb3 3_566 . 60.022(7)
Nb3 Nb2 Nb3 3_566 . 89.847(8)
Cl6 Nb2 Nb1 . . 141.31(2)
Cl1 Nb2 Nb1 . . 51.37(2)
Cl9 Nb2 Nb1 3_566 . 94.32(2)
Cl5 Nb2 Nb1 . . 94.78(2)
Cl7 Nb2 Nb1 . . 134.27(2)
Nb1 Nb2 Nb1 3_566 . 89.874(8)
Nb3 Nb2 Nb1 3_566 . 59.915(7)
Nb3 Nb2 Nb1 . . 59.787(7)
Cl2 Nb3 Cl9 . . 89.86(2)
Cl2 Nb3 Cl5 . . 89.50(3)
Cl9 Nb3 Cl5 . . 166.95(2)
Cl2 Nb3 Cl4 . 3_566 166.95(2)
Cl9 Nb3 Cl4 . 3_566 89.24(2)
Cl5 Nb3 Cl4 . 3_566 88.45(3)
Cl2 Nb3 Cl8 . . 84.50(2)
Cl9 Nb3 Cl8 . . 83.27(2)
Cl5 Nb3 Cl8 . . 83.69(2)
Cl4 Nb3 Cl8 3_566 . 82.46(2)
Cl2 Nb3 Nb1 . . 51.46(2)
Cl9 Nb3 Nb1 . . 94.70(2)
Cl5 Nb3 Nb1 . . 95.09(2)
Cl4 Nb3 Nb1 3_566 . 141.58(2)
Cl8 Nb3 Nb1 . . 135.96(2)
Cl2 Nb3 Nb2 . 3_566 94.79(2)
Cl9 Nb3 Nb2 . 3_566 51.460(10)
Cl5 Nb3 Nb2 . 3_566 141.56(2)
Cl4 Nb3 Nb2 3_566 3_566 94.82(2)
Cl8 Nb3 Nb2 . 3_566 134.73(2)
Nb1 Nb3 Nb2 . 3_566 59.953(8)
Cl2 Nb3 Nb1 . 3_566 141.48(2)
Cl9 Nb3 Nb1 . 3_566 94.57(2)
Cl5 Nb3 Nb1 . 3_566 94.04(2)
Cl4 Nb3 Nb1 3_566 3_566 51.55(2)
Cl8 Nb3 Nb1 . 3_566 134.01(2)
Nb1 Nb3 Nb1 . 3_566 90.026(8)
Nb2 Nb3 Nb1 3_566 3_566 60.181(7)
Cl2 Nb3 Nb2 . . 94.40(2)
Cl9 Nb3 Nb2 . . 141.61(2)
Cl5 Nb3 Nb2 . . 51.42(2)
Cl4 Nb3 Nb2 3_566 . 94.38(2)
Cl8 Nb3 Nb2 . . 135.10(2)
Nb1 Nb3 Nb2 . . 60.198(7)
Nb2 Nb3 Nb2 3_566 . 90.153(8)
Nb1 Nb3 Nb2 3_566 . 59.874(7)
Nb2 Cl1 Nb1 . . 77.47(2)
Nb3 Cl2 Nb1 . . 77.15(2)
Nb3 Cl4 Nb1 3_566 . 76.98(2)
Nb2 Cl5 Nb3 . . 77.17(2)
Nb2 Cl6 Nb1 . 3_566 77.18(2)
Nb3 Cl9 Nb2 . 3_566 77.14(2)
C1 S1 C2 . . 90.9(2)
C1 N1 C7 . . 114.3(3)
C1 N1 H1A . . 121(3)
C7 N1 H1A . . 125(3)
N1 C1 S1 . . 113.6(3)
N1 C1 H1B . . 123.2
S1 C1 H1B . . 123.2
C3 C2 C7 . . 120.4(3)
C3 C2 S1 . . 129.9(3)
C7 C2 S1 . . 109.7(3)
C4 C3 C2 . . 117.7(3)
C4 C3 H3 . . 121.1
C2 C3 H3 . . 121.1
C3 C4 C5 . . 121.9(4)
C3 C4 H4 . . 119.1
C5 C4 H4 . . 119.1
C6 C5 C4 . . 120.9(4)
C6 C5 H5 . . 119.6
C4 C5 H5 . . 119.6
C5 C6 C7 . . 117.7(3)
C5 C6 H6 . . 121.1
C7 C6 H6 . . 121.1
N1 C7 C6 . . 127.3(3)
N1 C7 C2 . . 111.5(3)
C6 C7 C2 . . 121.3(3)
C11A O1A C8A . . 110.3(3)
O1A C8A C9A . . 105.2(3)
O1A C8A H8A . . 110.7
C9A C8A H8A . . 110.7
O1A C8A H8B . . 110.7
C9A C8A H8B . . 110.7
H8A C8A H8B . . 108.8
C10A C9A C8A . . 105.3(2)
C10A C9A H9A . . 110.7
C8A C9A H9A . . 110.7
C10A C9A H9B . . 110.7
C8A C9A H9B . . 110.7
H9A C9A H9B . . 108.8
C9A C10A C11A . . 105.6(2)
C9A C10A H10A . . 110.6
C11A C10A H10A . . 110.6
C9A C10A H10B . . 110.6
C11A C10A H10B . . 110.6
H10A C10A H10B . . 108.7
O1A C11A C10A . . 105.8(3)
O1A C11A H11A . . 110.6
C10A C11A H11A . . 110.6
O1A C11A H11B . . 110.6
C10A C11A H11B . . 110.6
H11A C11A H11B . . 108.7
C11B O1B C8B . . 110.4(3)
O1B C8B C9B . . 105.3(3)
O1B C8B H8C . . 110.7
C9B C8B H8C . . 110.7
O1B C8B H8D . . 110.7
C9B C8B H8D . . 110.7
H8C C8B H8D . . 108.8
C10B C9B C8B . . 105.5(2)
C10B C9B H9C . . 110.6
C8B C9B H9C . . 110.6
C10B C9B H9D . . 110.6
C8B C9B H9D . . 110.6
H9C C9B H9D . . 108.8
C9B C10B C11B . . 105.9(2)
C9B C10B H10C . . 110.6
C11B C10B H10C . . 110.6
C9B C10B H10D . . 110.6
C11B C10B H10D . . 110.6
H10C C10B H10D . . 108.7
O1B C11B C10B . . 105.8(3)
O1B C11B H11C . . 110.6
C10B C11B H11C . . 110.6
O1B C11B H11D . . 110.6
C10B C11B H11D . . 110.6
H11C C11B H11D . . 108.7

loop_
_geom_bond_atom_site_label_1
_geom_bond_atom_site_label_2
_geom_bond_site_symmetry_2
_geom_bond_distance
Nb1 Cl6 3_566 2.4234(7)
Nb1 Cl2 . 2.4242(6)
Nb1 Cl1 . 2.4281(7)
Nb1 Cl4 . 2.4326(6)
Nb1 Cl3 . 2.4774(7)
Nb1 Nb2 3_566 3.0215(3)
Nb1 Nb3 . 3.0216(3)
Nb1 Nb3 3_566 3.0261(3)
Nb1 Nb2 . 3.0342(3)
Nb2 Cl6 . 2.4206(7)
Nb2 Cl1 . 2.4209(7)
Nb2 Cl9 3_566 2.4276(6)
Nb2 Cl5 . 2.4280(6)
Nb2 Cl7 . 2.4809(7)
Nb2 Nb1 3_566 3.0215(3)
Nb2 Nb3 3_566 3.0258(3)
Nb2 Nb3 . 3.0286(3)
Nb3 Cl2 . 2.4215(7)
Nb3 Cl9 . 2.4256(6)
Nb3 Cl5 . 2.4282(7)
Nb3 Cl4 3_566 2.4296(7)
Nb3 Cl8 . 2.5013(6)
Nb3 Nb2 3_566 3.0258(3)
Nb3 Nb1 3_566 3.0260(3)
Cl4 Nb3 3_566 2.4297(7)
Cl6 Nb1 3_566 2.4234(7)
Cl9 Nb2 3_566 2.4276(6)
S1 C1 . 1.689(3)
S1 C2 . 1.733(4)
N1 C1 . 1.304(4)
N1 C7 . 1.388(4)
N1 H1A . 0.83(4)
C1 H1B . 0.9500
C2 C3 . 1.396(5)
C2 C7 . 1.398(4)
C3 C4 . 1.363(6)
C3 H3 . 0.9500
C4 C5 . 1.405(5)
C4 H4 . 0.9500
C5 C6 . 1.368(6)
C5 H5 . 0.9500
C6 C7 . 1.392(5)
C6 H6 . 0.9500
O1A C11A . 1.452(3)
O1A C8A . 1.454(3)
C8A C9A . 1.501(4)
C8A H8A . 0.9900
C8A H8B . 0.9900
C9A C10A . 1.479(7)
C9A H9A . 0.9900
C9A H9B . 0.9900
C10A C11A . 1.498(4)
C10A H10A . 0.9900
C10A H10B . 0.9900
C11A H11A . 0.9900
C11A H11B . 0.9900
O1B C11B . 1.451(3)
O1B C8B . 1.453(3)
C8B C9B . 1.500(4)
C8B H8C . 0.9900
C8B H8D . 0.9900
C9B C10B . 1.477(7)
C9B H9C . 0.9900
C9B H9D . 0.9900
C10B C11B . 1.497(4)
C10B H10C . 0.9900
C10B H10D . 0.9900
C11B H11C . 0.9900
C11B H11D . 0.9900

loop_
_geom_hbond_atom_site_label_D
_geom_hbond_atom_site_label_H
_geom_hbond_atom_site_label_A
_geom_hbond_distance_DH
_geom_hbond_distance_HA
_geom_hbond_distance_DA
_geom_hbond_angle_DHA
N1 H1A O1A 0.83(4) 1.86(4) 2.691(5) 175(4)
N1 H1A O1B 0.83(4) 1.75(4) 2.573(6) 172(4)

_cod_database_fobs_code 1550374
